data_2018311
loop_
_publ_author_name
'Cordes, David B.'
'Hua, Guoxiong'
'Slawin, Alexandra M. Z.'
'Woollins, J. Derek'

_publ_section_title
;
 2,5-Diaryl-1,3,4-selenadiazoles prepared from Woollins' reagent
;
_journal_coeditor_code BM3112
_journal_issue 12
_journal_name_full 'Acta Crystallographica Section C'
_journal_page_first o509
_journal_page_last o514
_journal_paper_doi 10.1107/S0108270111049900
_journal_volume 67
_journal_year 2011
_chemical_formula_iupac 'C13 H10 N2 O Se'
_chemical_formula_moiety 'C13 H10 N2 O Se'
_chemical_formula_sum 'C13 H10 N2 O Se'
_chemical_formula_weight 289.19
_chemical_name_systematic
;
2-(furan-2-yl)-5-(<i>p</i>-tolyl)-1,3,4-selenadiazole
;
_space_group_IT_number 14
_symmetry_cell_setting monoclinic
_symmetry_space_group_name_Hall '-P 2ybc'
_symmetry_space_group_name_H-M 'P 1 21/c 1'
_atom_sites_solution_hydrogens geom
_atom_sites_solution_primary direct
_atom_sites_solution_secondary difmap
_audit_creation_method SHELXL97
_cell_angle_alpha 90.00
_cell_angle_beta 96.814(5)
_cell_angle_gamma 90.00
_cell_formula_units_Z 8
_cell_length_a 8.5036(15)
_cell_length_b 25.210(5)
_cell_length_c 11.116(2)
_cell_measurement_reflns_used 7011
_cell_measurement_temperature 93(2)
_cell_measurement_theta_max 28.1
_cell_measurement_theta_min 2.4
_cell_volume 2366.2(8)
_computing_cell_refinement 'CrystalClear (Rigaku, 2010)'
_computing_data_collection 'CrystalClear (Rigaku, 2010)'
_computing_data_reduction 'CrystalClear  (Rigaku, 2010)'
_computing_molecular_graphics
;
SHELXTL (Sheldrick, 2008) and OLEX2 (Dolomanov <i>et al.</i>,
2003)
;
_computing_publication_material
;
SHELXTL (Sheldrick, 2008), PLATON (Spek, 2009) and publCIF
(Westrip, 2010)
;
_computing_structure_refinement 'SHELXTL (Sheldrick, 2008)'
_computing_structure_solution 'SHELXTL (Sheldrick, 2008)'
_diffrn_ambient_temperature 93(2)
_diffrn_detector_area_resol_mean 14.7059
_diffrn_measured_fraction_theta_full 0.990
_diffrn_measured_fraction_theta_max 0.819
_diffrn_measurement_device_type 'Rigaku Mercury CCD area-detector'
_diffrn_measurement_method '\w and \f scans'
_diffrn_radiation_monochromator confocal
_diffrn_radiation_source 'rotating anode'
_diffrn_radiation_type MoK\a
_diffrn_radiation_wavelength 0.71073
_diffrn_reflns_av_R_equivalents 0.0546
_diffrn_reflns_av_sigmaI/netI 0.0692
_diffrn_reflns_limit_h_max 10
_diffrn_reflns_limit_h_min -8
_diffrn_reflns_limit_k_max 30
_diffrn_reflns_limit_k_min -30
_diffrn_reflns_limit_l_max 13
_diffrn_reflns_limit_l_min -8
_diffrn_reflns_number 15690
_diffrn_reflns_theta_full 25.00
_diffrn_reflns_theta_max 28.38
_diffrn_reflns_theta_min 2.41
_exptl_absorpt_coefficient_mu 3.157
_exptl_absorpt_correction_T_max 1.000
_exptl_absorpt_correction_T_min 0.558
_exptl_absorpt_correction_type multi-scan
_exptl_absorpt_process_details '(CrystalClear; Rigaku, 2010)'
_exptl_crystal_colour colourless
_exptl_crystal_density_diffrn 1.624
_exptl_crystal_density_method 'not measured'
_exptl_crystal_description platelet
_exptl_crystal_F_000 1152
_exptl_crystal_size_max 0.30
_exptl_crystal_size_mid 0.20
_exptl_crystal_size_min 0.04
_refine_diff_density_max 1.350
_refine_diff_density_min -1.027
_refine_ls_extinction_method none
_refine_ls_goodness_of_fit_ref 1.070
_refine_ls_hydrogen_treatment constr
_refine_ls_matrix_type full
_refine_ls_number_parameters 309
_refine_ls_number_reflns 4865
_refine_ls_number_restraints 0
_refine_ls_restrained_S_all 1.070
_refine_ls_R_factor_all 0.0768
_refine_ls_R_factor_gt 0.0572
_refine_ls_shift/su_max 0.000
_refine_ls_shift/su_mean 0.000
_refine_ls_structure_factor_coef Fsqd
_refine_ls_weighting_details 'calc w = 1/[\s^2^(Fo^2^)+(0.0627P)^2^+3.0274P] where P=(Fo^2^+2Fc^2^)/3'
_refine_ls_weighting_scheme calc
_refine_ls_wR_factor_gt 0.1316
_refine_ls_wR_factor_ref 0.1468
_reflns_number_gt 3778
_reflns_number_total 4865
_reflns_threshold_expression I>2\s(I)
_cod_data_source_file bm3112.cif
_cod_data_source_block IV
_cod_original_sg_symbol_H-M 'P 21/c'
_cod_database_code 2018311
_cod_database_fobs_code 2018311

loop_
_symmetry_equiv_pos_as_xyz
'x, y, z'
'-x, y+1/2, -z+1/2'
'-x, -y, -z'
'x, -y-1/2, z-1/2'

loop_
_atom_site_type_symbol
_atom_site_label
_atom_site_fract_x
_atom_site_fract_y
_atom_site_fract_z
_atom_site_U_iso_or_equiv
_atom_site_adp_type
_atom_site_calc_flag
_atom_site_refinement_flags
_atom_site_occupancy
_atom_site_symmetry_multiplicity
Se Se1 0.95776(5) 0.609805(19) 0.54769(5) 0.03479(17) Uani d . 1 1
Se Se31 0.41752(5) 0.571510(18) 0.69908(4) 0.03316(17) Uani d . 1 1
O O11 0.9742(4) 0.71563(15) 0.3949(4) 0.0497(10) Uani d . 1 1
O O41 0.4615(5) 0.67205(18) 0.5440(4) 0.0678(13) Uani d . 1 1
N N4 0.6889(4) 0.56170(15) 0.4536(4) 0.0306(9) Uani d . 1 1
N N3 0.6937(4) 0.60813(15) 0.3890(4) 0.0324(9) Uani d . 1 1
N N34 0.2462(5) 0.60326(16) 0.8742(4) 0.0372(10) Uani d . 1 1
N N33 0.2606(5) 0.64772(16) 0.8048(4) 0.0384(10) Uani d . 1 1
C C5 0.8087(5) 0.55386(18) 0.5365(4) 0.0286(10) Uani d . 1 1
C C2 0.8173(5) 0.63757(19) 0.4200(4) 0.0304(10) Uani d . 1 1
C C21 0.8273(5) 0.50612(17) 0.6113(4) 0.0268(9) Uani d . 1 1
C C26 0.6987(5) 0.47135(18) 0.6129(4) 0.0310(10) Uani d . 1 1
H H26 0.6004 0.4794 0.5666 0.037 Uiso calc R 1 1
C C25 0.7142(5) 0.42556(18) 0.6815(4) 0.0308(10) Uani d . 1 1
H H25 0.6254 0.4027 0.6817 0.037 Uiso calc R 1 1
C C24 0.8558(5) 0.4119(2) 0.7503(4) 0.0323(10) Uani d . 1 1
C C23 0.9839(5) 0.4469(2) 0.7475(4) 0.0331(10) Uani d . 1 1
H H23 1.0825 0.4388 0.7934 0.040 Uiso calc R 1 1
C C22 0.9694(5) 0.49260(19) 0.6792(4) 0.0311(10) Uani d . 1 1
H H22 1.0584 0.5153 0.6786 0.037 Uiso calc R 1 1
C C27 0.8695(6) 0.36290(19) 0.8269(5) 0.0377(11) Uani d . 1 1
H H27A 0.8035 0.3348 0.7863 0.057 Uiso calc R 1 1
H H27B 0.8338 0.3706 0.9057 0.057 Uiso calc R 1 1
H H27C 0.9802 0.3512 0.8387 0.057 Uiso calc R 1 1
C C12 0.8435(6) 0.68595(18) 0.3572(5) 0.0356(11) Uani d . 1 1
C C13 0.7610(6) 0.7077(2) 0.2594(5) 0.0389(12) Uani d . 1 1
H H13 0.6661 0.6946 0.2158 0.047 Uiso calc R 1 1
C C14 0.8455(8) 0.7547(2) 0.2340(6) 0.0548(15) Uani d . 1 1
H H14 0.8167 0.7792 0.1701 0.066 Uiso calc R 1 1
C C15 0.9705(8) 0.7578(2) 0.3158(6) 0.0567(16) Uani d . 1 1
H H15 1.0474 0.7853 0.3198 0.068 Uiso calc R 1 1
C C35 0.3168(5) 0.56102(18) 0.8394(4) 0.0292(10) Uani d . 1 1
C C32 0.3422(5) 0.64067(18) 0.7134(4) 0.0324(10) Uani d . 1 1
C C51 0.3128(5) 0.50983(18) 0.9003(4) 0.0297(10) Uani d . 1 1
C C56 0.2204(5) 0.50328(19) 0.9959(4) 0.0343(11) Uani d . 1 1
H H56 0.1633 0.5325 1.0228 0.041 Uiso calc R 1 1
C C55 0.2123(5) 0.4544(2) 1.0509(4) 0.0369(11) Uani d . 1 1
H H55 0.1489 0.4505 1.1152 0.044 Uiso calc R 1 1
C C54 0.2948(5) 0.4107(2) 1.0144(4) 0.0330(11) Uani d . 1 1
C C53 0.3882(5) 0.41835(19) 0.9207(4) 0.0343(11) Uani d . 1 1
H H53 0.4478 0.3894 0.8956 0.041 Uiso calc R 1 1
C C52 0.3967(5) 0.46653(18) 0.8636(4) 0.0309(10) Uani d . 1 1
H H52 0.4599 0.4702 0.7991 0.037 Uiso calc R 1 1
C C57 0.2820(6) 0.3572(2) 1.0735(5) 0.0440(13) Uani d . 1 1
H H57A 0.3843 0.3390 1.0783 0.066 Uiso calc R 1 1
H H57B 0.2011 0.3359 1.0253 0.066 Uiso calc R 1 1
H H57C 0.2522 0.3620 1.1553 0.066 Uiso calc R 1 1
C C42 0.3657(5) 0.68200(19) 0.6294(5) 0.0361(11) Uani d . 1 1
C C43 0.3075(6) 0.73151(19) 0.6209(5) 0.0462(14) Uani d . 1 1
H H43 0.2410 0.7479 0.6729 0.055 Uiso calc R 1 1
C C44 0.3665(7) 0.7546(3) 0.5173(6) 0.0624(18) Uani d . 1 1
H H44 0.3451 0.7891 0.4850 0.075 Uiso calc R 1 1
C C45 0.4572(8) 0.7176(3) 0.4759(6) 0.071(2) Uani d . 1 1
H H45 0.5127 0.7220 0.4073 0.085 Uiso calc R 1 1

loop_
_atom_site_aniso_label
_atom_site_aniso_U_11
_atom_site_aniso_U_22
_atom_site_aniso_U_33
_atom_site_aniso_U_12
_atom_site_aniso_U_13
_atom_site_aniso_U_23
Se1 0.0310(3) 0.0369(3) 0.0357(3) -0.00673(18) 0.0011(2) -0.0054(2)
Se31 0.0366(3) 0.0307(3) 0.0337(3) 0.00295(18) 0.0105(2) -0.0041(2)
O11 0.046(2) 0.046(2) 0.058(3) -0.0118(17) 0.0119(18) -0.0026(19)
O41 0.075(3) 0.058(3) 0.080(3) 0.000(2) 0.043(3) 0.005(2)
N4 0.028(2) 0.034(2) 0.030(2) -0.0026(15) 0.0064(16) -0.0003(18)
N3 0.031(2) 0.034(2) 0.032(2) -0.0020(16) 0.0049(16) -0.0014(18)
N34 0.042(2) 0.036(2) 0.033(2) 0.0092(17) 0.0061(18) -0.0014(19)
N33 0.046(2) 0.036(2) 0.033(2) 0.0094(18) 0.0073(19) -0.0045(19)
C5 0.023(2) 0.038(3) 0.025(2) 0.0004(18) 0.0060(17) -0.006(2)
C2 0.026(2) 0.035(2) 0.031(3) -0.0021(18) 0.0073(18) -0.006(2)
C21 0.026(2) 0.033(2) 0.021(2) -0.0016(17) 0.0056(17) -0.007(2)
C26 0.026(2) 0.037(3) 0.030(3) -0.0029(18) 0.0059(18) -0.005(2)
C25 0.025(2) 0.036(3) 0.033(3) -0.0040(18) 0.0084(19) -0.005(2)
C24 0.032(3) 0.040(3) 0.027(3) 0.004(2) 0.0080(19) -0.005(2)
C23 0.028(2) 0.043(3) 0.029(3) 0.002(2) 0.0006(18) -0.005(2)
C22 0.028(2) 0.039(3) 0.026(2) -0.0021(19) 0.0016(18) -0.006(2)
C27 0.042(3) 0.036(3) 0.037(3) 0.001(2) 0.009(2) 0.000(2)
C12 0.040(3) 0.028(2) 0.041(3) -0.0066(19) 0.016(2) -0.008(2)
C13 0.036(3) 0.041(3) 0.040(3) 0.001(2) 0.004(2) -0.003(2)
C14 0.073(4) 0.040(3) 0.055(4) 0.010(3) 0.026(3) 0.009(3)
C15 0.077(4) 0.032(3) 0.068(4) -0.009(3) 0.036(4) 0.001(3)
C35 0.029(2) 0.031(2) 0.026(2) 0.0024(18) -0.0024(18) -0.008(2)
C32 0.030(2) 0.032(3) 0.033(3) 0.0024(18) -0.0024(19) -0.003(2)
C51 0.028(2) 0.034(2) 0.027(2) 0.0026(18) -0.0025(18) -0.005(2)
C56 0.036(3) 0.039(3) 0.029(3) -0.001(2) 0.006(2) -0.007(2)
C55 0.033(3) 0.048(3) 0.029(3) -0.003(2) 0.0031(19) -0.001(2)
C54 0.031(3) 0.039(3) 0.028(3) -0.003(2) -0.0013(19) 0.001(2)
C53 0.030(3) 0.036(3) 0.036(3) 0.0029(19) 0.002(2) -0.006(2)
C52 0.027(2) 0.037(3) 0.030(3) 0.0001(18) 0.0064(18) -0.002(2)
C57 0.047(3) 0.046(3) 0.038(3) -0.007(2) 0.002(2) 0.005(3)
C42 0.033(3) 0.036(3) 0.040(3) -0.0008(19) 0.004(2) -0.005(2)
C43 0.063(4) 0.027(3) 0.054(4) 0.009(2) 0.032(3) 0.012(3)
C44 0.056(4) 0.053(4) 0.079(5) 0.000(3) 0.009(3) 0.033(4)
C45 0.073(5) 0.092(6) 0.053(4) -0.018(4) 0.031(3) -0.001(4)

loop_
_atom_type_symbol
_atom_type_description
_atom_type_scat_dispersion_real
_atom_type_scat_dispersion_imag
_atom_type_scat_source
C C 0.0033 0.0016 'International Tables Vol C Tables 4.2.6.8 and 6.1.1.4'
H H 0.0000 0.0000 'International Tables Vol C Tables 4.2.6.8 and 6.1.1.4'
N N 0.0061 0.0033 'International Tables Vol C Tables 4.2.6.8 and 6.1.1.4'
O O 0.0106 0.0060 'International Tables Vol C Tables 4.2.6.8 and 6.1.1.4'
Se Se -0.0929 2.2259 'International Tables Vol C Tables 4.2.6.8 and 6.1.1.4'

loop_
_geom_angle_atom_site_label_1
_geom_angle_atom_site_label_2
_geom_angle_atom_site_label_3
_geom_angle
C2 Se1 C5 82.36(19)
C32 Se31 C35 82.3(2)
C12 O11 C15 105.8(4)
C42 O41 C45 104.7(5)
C5 N4 N3 115.4(4)
C2 N3 N4 114.8(4)
C35 N34 N33 115.2(4)
C32 N33 N34 114.5(4)
N4 C5 C21 123.3(4)
N4 C5 Se1 113.2(3)
C21 C5 Se1 123.4(3)
N3 C2 C12 121.6(4)
N3 C2 Se1 114.2(4)
C12 C2 Se1 124.2(3)
C22 C21 C26 118.0(4)
C22 C21 C5 122.7(4)
C26 C21 C5 119.3(4)
C25 C26 C21 120.4(4)
C25 C26 H26 119.8
C21 C26 H26 119.8
C26 C25 C24 122.0(4)
C26 C25 H25 119.0
C24 C25 H25 119.0
C25 C24 C23 117.1(4)
C25 C24 C27 121.4(4)
C23 C24 C27 121.5(4)
C22 C23 C24 121.2(4)
C22 C23 H23 119.4
C24 C23 H23 119.4
C23 C22 C21 121.3(4)
C23 C22 H22 119.3
C21 C22 H22 119.3
C24 C27 H27A 109.5
C24 C27 H27B 109.5
H27A C27 H27B 109.5
C24 C27 H27C 109.5
H27A C27 H27C 109.5
H27B C27 H27C 109.5
C13 C12 O11 110.7(4)
C13 C12 C2 130.2(5)
O11 C12 C2 119.0(5)
C12 C13 C14 105.8(5)
C12 C13 H13 127.1
C14 C13 H13 127.1
C15 C14 C13 107.2(5)
C15 C14 H14 126.4
C13 C14 H14 126.4
C14 C15 O11 110.5(5)
C14 C15 H15 124.8
O11 C15 H15 124.8
N34 C35 C51 123.2(4)
N34 C35 Se31 113.7(4)
C51 C35 Se31 123.1(3)
N33 C32 C42 122.5(4)
N33 C32 Se31 114.3(4)
C42 C32 Se31 123.2(4)
C52 C51 C56 118.8(4)
C52 C51 C35 121.1(4)
C56 C51 C35 120.1(4)
C55 C56 C51 120.1(4)
C55 C56 H56 119.9
C51 C56 H56 119.9
C56 C55 C54 121.5(5)
C56 C55 H55 119.2
C54 C55 H55 119.2
C55 C54 C53 117.4(5)
C55 C54 C57 121.0(4)
C53 C54 C57 121.6(5)
C52 C53 C54 122.1(4)
C52 C53 H53 118.9
C54 C53 H53 118.9
C53 C52 C51 120.0(4)
C53 C52 H52 120.0
C51 C52 H52 120.0
C54 C57 H57A 109.5
C54 C57 H57B 109.5
H57A C57 H57B 109.5
C54 C57 H57C 109.5
H57A C57 H57C 109.5
H57B C57 H57C 109.5
C43 C42 O41 111.9(5)
C43 C42 C32 130.1(5)
O41 C42 C32 117.9(4)
C42 C43 C44 105.8(5)
C42 C43 H43 127.1
C44 C43 H43 127.1
C45 C44 C43 105.4(5)
C45 C44 H44 127.3
C43 C44 H44 127.3
C44 C45 O41 112.1(6)
C44 C45 H45 124.0
O41 C45 H45 124.0

loop_
_geom_bond_atom_site_label_1
_geom_bond_atom_site_label_2
_geom_bond_distance
Se1 C2 1.879(5)
Se1 C5 1.890(4)
Se31 C32 1.871(5)
Se31 C35 1.885(5)
O11 C12 1.363(6)
O11 C15 1.378(7)
O41 C42 1.346(6)
O41 C45 1.372(8)
N4 C5 1.305(6)
N4 N3 1.377(5)
N3 C2 1.299(6)
N34 C35 1.303(6)
N34 N33 1.374(6)
N33 C32 1.309(6)
C5 C21 1.461(6)
C2 C12 1.436(7)
C21 C22 1.389(6)
C21 C26 1.403(6)
C26 C25 1.381(6)
C26 H26 0.9500
C25 C24 1.391(6)
C25 H25 0.9500
C24 C23 1.405(7)
C24 C27 1.497(7)
C23 C22 1.378(7)
C23 H23 0.9500
C22 H22 0.9500
C27 H27A 0.9800
C27 H27B 0.9800
C27 H27C 0.9800
C12 C13 1.339(7)
C13 C14 1.432(7)
C13 H13 0.9500
C14 C15 1.317(9)
C14 H14 0.9500
C15 H15 0.9500
C35 C51 1.460(6)
C32 C42 1.429(7)
C51 C52 1.392(6)
C51 C56 1.405(6)
C56 C55 1.381(7)
C56 H56 0.9500
C55 C54 1.392(7)
C55 H55 0.9500
C54 C53 1.396(7)
C54 C57 1.511(7)
C53 C52 1.377(6)
C53 H53 0.9500
C52 H52 0.9500
C57 H57A 0.9800
C57 H57B 0.9800
C57 H57C 0.9800
C42 C43 1.342(6)
C43 C44 1.433(8)
C43 H43 0.9500
C44 C45 1.328(9)
C44 H44 0.9500
C45 H45 0.9500

loop_
_geom_hbond_atom_site_label_D
_geom_hbond_atom_site_label_H
_geom_hbond_atom_site_label_A
_geom_hbond_site_symmetry_A
_geom_hbond_distance_DH
_geom_hbond_distance_HA
_geom_hbond_distance_DA
_geom_hbond_angle_DHA
C15 H15 N33 4_675 0.95 2.50 3.441(7) 172.3
C44 H44 N33 4_575 0.95 2.59 3.457(7) 151.3

loop_
_geom_torsion_atom_site_label_1
_geom_torsion_atom_site_label_2
_geom_torsion_atom_site_label_3
_geom_torsion_atom_site_label_4
_geom_torsion
C5 N4 N3 C2 0.0(6)
C35 N34 N33 C32 0.6(6)
N3 N4 C5 C21 -177.8(4)
N3 N4 C5 Se1 1.0(5)
C2 Se1 C5 N4 -1.2(3)
C2 Se1 C5 C21 177.7(4)
N4 N3 C2 C12 176.9(4)
N4 N3 C2 Se1 -0.9(5)
C5 Se1 C2 N3 1.2(3)
C5 Se1 C2 C12 -176.6(4)
N4 C5 C21 C22 165.2(4)
Se1 C5 C21 C22 -13.5(6)
N4 C5 C21 C26 -12.9(6)
Se1 C5 C21 C26 168.4(3)
C22 C21 C26 C25 0.8(6)
C5 C21 C26 C25 179.0(4)
C21 C26 C25 C24 -0.4(7)
C26 C25 C24 C23 0.0(7)
C26 C25 C24 C27 178.3(4)
C25 C24 C23 C22 0.0(7)
C27 C24 C23 C22 -178.3(4)
C24 C23 C22 C21 0.4(7)
C26 C21 C22 C23 -0.8(7)
C5 C21 C22 C23 -179.0(4)
C15 O11 C12 C13 0.2(6)
C15 O11 C12 C2 177.8(4)
N3 C2 C12 C13 -3.9(8)
Se1 C2 C12 C13 173.7(4)
N3 C2 C12 O11 179.1(4)
Se1 C2 C12 O11 -3.3(6)
O11 C12 C13 C14 -0.4(6)
C2 C12 C13 C14 -177.6(5)
C12 C13 C14 C15 0.4(6)
C13 C14 C15 O11 -0.3(6)
C12 O11 C15 C14 0.0(6)
N33 N34 C35 C51 -179.0(4)
N33 N34 C35 Se31 -1.4(5)
C32 Se31 C35 N34 1.3(3)
C32 Se31 C35 C51 178.9(4)
N34 N33 C32 C42 178.2(4)
N34 N33 C32 Se31 0.5(5)
C35 Se31 C32 N33 -1.0(4)
C35 Se31 C32 C42 -178.6(4)
N34 C35 C51 C52 -176.7(4)
Se31 C35 C51 C52 6.0(6)
N34 C35 C51 C56 4.7(7)
Se31 C35 C51 C56 -172.6(3)
C52 C51 C56 C55 -0.8(6)
C35 C51 C56 C55 177.8(4)
C51 C56 C55 C54 0.3(7)
C56 C55 C54 C53 0.9(7)
C56 C55 C54 C57 -178.6(4)
C55 C54 C53 C52 -1.6(7)
C57 C54 C53 C52 177.9(4)
C54 C53 C52 C51 1.2(7)
C56 C51 C52 C53 0.0(6)
C35 C51 C52 C53 -178.5(4)
C45 O41 C42 C43 -2.3(7)
C45 O41 C42 C32 178.2(5)
N33 C32 C42 C43 -4.3(8)
Se31 C32 C42 C43 173.1(5)
N33 C32 C42 O41 175.0(5)
Se31 C32 C42 O41 -7.6(6)
O41 C42 C43 C44 2.6(7)
C32 C42 C43 C44 -178.1(5)
C42 C43 C44 C45 -1.7(7)
C43 C44 C45 O41 0.3(8)
C42 O41 C45 C44 1.2(8)

loop_
_cod_related_entry_id
_cod_related_entry_database
_cod_related_entry_code
1 ChemSpider 30654343
